data_4129967
loop_
_publ_author_name
'Colletto, Chiara'
'Islam, Saidul'
'Juli\'a-Hern\'andez, Francisco'
'Larrosa, Igor'

_publ_section_title
;
 Room-Temperature Direct \b-Arylation of Thiophenes and Benzo[b]thiophenes
 and Kinetic Evidence for a Heck-type Pathway.
;
_journal_issue 5
_journal_name_full 'Journal of the American Chemical Society'
_journal_page_first 1677
_journal_page_last 1683
_journal_paper_doi 10.1021/jacs.5b12242
_journal_volume 138
_journal_year 2016
_chemical_formula_sum 'C14 H9 N O2 S'
_chemical_formula_weight 255.28
_space_group_IT_number 19
_space_group_name_Hall 'P 2ac 2ab'
_space_group_name_H-M_alt 'P 21 21 21'
_symmetry_cell_setting orthorhombic
_symmetry_space_group_name_H-M 'P 21 21 21'
_atom_sites_solution_hydrogens geom
_atom_sites_solution_primary direct
_atom_sites_solution_secondary difmap
_audit_creation_method SHELXL-97
_cell_angle_alpha 90.00
_cell_angle_beta 90.00
_cell_angle_gamma 90.00
_cell_formula_units_Z 4
_cell_length_a 7.2320(7)
_cell_length_b 10.7011(10)
_cell_length_c 14.8484(13)
_cell_measurement_reflns_used 5444
_cell_measurement_temperature 100(2)
_cell_measurement_theta_max 72.23
_cell_measurement_theta_min 5.09
_cell_volume 1149.12(18)
_computing_cell_refinement 'Bruker SAINT'
_computing_data_collection 'Bruker APEX2'
_computing_data_reduction 'Bruker SAINT'
_computing_molecular_graphics 'Bruker SHELXTL'
_computing_publication_material 'Bruker SHELXTL'
_computing_structure_refinement 'SHELXL-97 (Sheldrick, 2008)'
_computing_structure_solution 'SHELXS-97 (Sheldrick, 2008)'
_diffrn_ambient_temperature 100(2)
_diffrn_measured_fraction_theta_full 0.979
_diffrn_measured_fraction_theta_max 0.980
_diffrn_measurement_device_type 'Bruker APEX-II CCD'
_diffrn_measurement_method '\f and \w scans'
_diffrn_radiation_monochromator graphite
_diffrn_radiation_source 'fine-focus sealed tube'
_diffrn_radiation_type CuK\a
_diffrn_radiation_wavelength 1.54178
_diffrn_reflns_av_R_equivalents 0.0288
_diffrn_reflns_av_sigmaI/netI 0.0328
_diffrn_reflns_limit_h_max 6
_diffrn_reflns_limit_h_min -8
_diffrn_reflns_limit_k_max 13
_diffrn_reflns_limit_k_min -12
_diffrn_reflns_limit_l_max 18
_diffrn_reflns_limit_l_min -18
_diffrn_reflns_number 7101
_diffrn_reflns_theta_full 67.00
_diffrn_reflns_theta_max 72.25
_diffrn_reflns_theta_min 5.09
_exptl_absorpt_coefficient_mu 2.442
_exptl_absorpt_correction_T_max 0.8102
_exptl_absorpt_correction_T_min 0.690003
_exptl_absorpt_correction_type multi-scan
_exptl_absorpt_process_details SADABS
_exptl_crystal_colour yellow
_exptl_crystal_density_diffrn 1.476
_exptl_crystal_density_method 'not measured'
_exptl_crystal_description plate
_exptl_crystal_F_000 528
_exptl_crystal_size_max 0.26
_exptl_crystal_size_mid 0.15
_exptl_crystal_size_min 0.09
_refine_diff_density_max 0.201
_refine_diff_density_min -0.150
_refine_diff_density_rms 0.039
_refine_ls_abs_structure_details 'Flack H D (1983), Acta Cryst. A39, 876-881'
_refine_ls_abs_structure_Flack 0.032(14)
_refine_ls_extinction_method none
_refine_ls_goodness_of_fit_ref 1.059
_refine_ls_hydrogen_treatment constr
_refine_ls_matrix_type full
_refine_ls_number_parameters 163
_refine_ls_number_reflns 2175
_refine_ls_number_restraints 0
_refine_ls_restrained_S_all 1.059
_refine_ls_R_factor_all 0.0251
_refine_ls_R_factor_gt 0.0243
_refine_ls_shift/su_max 0.000
_refine_ls_shift/su_mean 0.000
_refine_ls_structure_factor_coef Fsqd
_refine_ls_weighting_details 'calc w=1/[\s^2^(Fo^2^)+(0.0375P)^2^+0.0996P] where P=(Fo^2^+2Fc^2^)/3'
_refine_ls_weighting_scheme calc
_refine_ls_wR_factor_gt 0.0638
_refine_ls_wR_factor_ref 0.0643
_reflns_number_gt 2103
_reflns_number_total 2175
_reflns_threshold_expression >2sigma(I)
_cod_data_source_file ja5b12242_si_002.cif
_cod_data_source_block s4274ma
_cod_depositor_comments
;
The following automatic conversions were performed:

data item '_symmetry_cell_setting' value 'Orthorhombic' was changed
to 'orthorhombic' in accordance with the
/home/saulius/struct/COD-crude-data/automatic-downloads/DataCite-retrospective/ACS/depositions/lib/dictionaries/cif_core.dic
dictionary named 'cif_core.dic' version 2.4.2 last updated on
2011-04-26.

Automatic conversion script
Id: cif_fix_values 6909 2019-04-08 15:41:33Z antanas 
;
_cod_original_sg_symbol_H-M P2(1)2(1)2(1)
_cod_database_code 4129967

loop_
_symmetry_equiv_pos_as_xyz
'x, y, z'
'x+1/2, -y+1/2, -z'
'-x, y+1/2, -z+1/2'
'-x+1/2, -y, z+1/2'

loop_
_atom_site_label
_atom_site_type_symbol
_atom_site_fract_x
_atom_site_fract_y
_atom_site_fract_z
_atom_site_U_iso_or_equiv
_atom_site_adp_type
_atom_site_occupancy
_atom_site_symmetry_multiplicity
_atom_site_calc_flag
_atom_site_refinement_flags
C1 C 0.1614(2) -0.01843(14) 0.35649(9) 0.0197(3) Uani 1 1 d .
C2 C 0.2082(2) -0.14447(14) 0.34647(11) 0.0246(3) Uani 1 1 d .
H2 H 0.2013 -0.1841 0.2893 0.029 Uiso 1 1 calc R
C3 C 0.2646(3) -0.20972(14) 0.42167(11) 0.0285(4) Uani 1 1 d .
H3 H 0.2981 -0.2952 0.4162 0.034 Uiso 1 1 calc R
C4 C 0.2730(2) -0.15131(14) 0.50610(11) 0.0260(3) Uani 1 1 d .
H4 H 0.3111 -0.1978 0.5573 0.031 Uiso 1 1 calc R
C5 C 0.2263(2) -0.02670(14) 0.51558(10) 0.0201(3) Uani 1 1 d .
H5 H 0.2330 0.0119 0.5731 0.024 Uiso 1 1 calc R
C6 C 0.1693(2) 0.04273(13) 0.44056(9) 0.0165(3) Uani 1 1 d .
C7 C 0.1213(2) 0.17423(13) 0.43203(9) 0.0161(3) Uani 1 1 d .
C8 C 0.0812(2) 0.20516(14) 0.34539(9) 0.0185(3) Uani 1 1 d .
H8 H 0.0475 0.2874 0.3277 0.022 Uiso 1 1 calc R
C9 C 0.1225(2) 0.26694(13) 0.50528(9) 0.0149(3) Uani 1 1 d .
C10 C 0.0682(2) 0.23509(13) 0.59305(9) 0.0161(3) Uani 1 1 d .
H10 H 0.0290 0.1521 0.6055 0.019 Uiso 1 1 calc R
C11 C 0.0706(2) 0.32213(13) 0.66166(9) 0.0172(3) Uani 1 1 d .
H11 H 0.0316 0.3002 0.7207 0.021 Uiso 1 1 calc R
C12 C 0.1308(2) 0.44179(13) 0.64260(9) 0.0183(3) Uani 1 1 d .
C13 C 0.1819(2) 0.47825(13) 0.55630(10) 0.0194(3) Uani 1 1 d .
H13 H 0.2197 0.5616 0.5444 0.023 Uiso 1 1 calc R
C14 C 0.1763(2) 0.39051(13) 0.48836(9) 0.0174(3) Uani 1 1 d .
H14 H 0.2096 0.4143 0.4289 0.021 Uiso 1 1 calc R
N1 N 0.14133(19) 0.53289(12) 0.71579(9) 0.0242(3) Uani 1 1 d .
O1 O 0.10045(19) 0.49768(12) 0.79202(7) 0.0331(3) Uani 1 1 d .
O2 O 0.1917(2) 0.63921(11) 0.69820(8) 0.0346(3) Uani 1 1 d .
S1 S 0.09677(5) 0.08252(4) 0.27043(2) 0.02222(11) Uani 1 1 d .

loop_
_atom_site_aniso_label
_atom_site_aniso_U_11
_atom_site_aniso_U_22
_atom_site_aniso_U_33
_atom_site_aniso_U_23
_atom_site_aniso_U_13
_atom_site_aniso_U_12
C1 0.0144(8) 0.0255(7) 0.0193(7) -0.0042(6) 0.0022(5) -0.0026(6)
C2 0.0217(9) 0.0245(7) 0.0275(8) -0.0120(6) 0.0043(6) -0.0034(6)
C3 0.0304(10) 0.0169(7) 0.0381(9) -0.0057(6) 0.0044(7) -0.0010(6)
C4 0.0290(10) 0.0195(7) 0.0296(8) 0.0007(6) 0.0021(7) -0.0001(6)
C5 0.0198(8) 0.0215(7) 0.0191(6) -0.0017(6) 0.0015(5) -0.0009(6)
C6 0.0121(7) 0.0187(6) 0.0187(6) -0.0034(5) 0.0016(5) -0.0024(5)
C7 0.0114(8) 0.0207(7) 0.0162(6) -0.0002(5) 0.0012(5) -0.0025(5)
C8 0.0153(8) 0.0241(7) 0.0160(6) -0.0014(5) 0.0018(6) -0.0015(6)
C9 0.0102(7) 0.0192(7) 0.0154(6) 0.0001(5) -0.0001(5) 0.0013(5)
C10 0.0138(7) 0.0183(6) 0.0162(6) 0.0006(5) 0.0004(5) 0.0001(5)
C11 0.0140(7) 0.0233(7) 0.0144(6) -0.0007(5) -0.0001(5) 0.0026(6)
C12 0.0150(7) 0.0204(6) 0.0194(6) -0.0066(5) -0.0032(5) 0.0038(5)
C13 0.0144(8) 0.0157(6) 0.0281(7) 0.0015(6) -0.0009(6) 0.0005(6)
C14 0.0141(7) 0.0205(7) 0.0177(6) 0.0027(5) 0.0012(5) 0.0017(5)
N1 0.0192(7) 0.0250(6) 0.0284(7) -0.0114(5) -0.0042(5) 0.0040(5)
O1 0.0377(8) 0.0388(7) 0.0229(5) -0.0139(5) 0.0004(5) 0.0016(6)
O2 0.0390(8) 0.0217(6) 0.0431(7) -0.0124(5) -0.0051(5) -0.0012(5)
S1 0.0213(2) 0.03156(19) 0.01385(15) -0.00529(14) -0.00024(13) -0.00093(15)

loop_
_atom_type_symbol
_atom_type_description
_atom_type_scat_dispersion_real
_atom_type_scat_dispersion_imag
_atom_type_scat_source
C C 0.0181 0.0091 'International Tables Vol C Tables 4.2.6.8 and 6.1.1.4'
H H 0.0000 0.0000 'International Tables Vol C Tables 4.2.6.8 and 6.1.1.4'
N N 0.0311 0.0180 'International Tables Vol C Tables 4.2.6.8 and 6.1.1.4'
O O 0.0492 0.0322 'International Tables Vol C Tables 4.2.6.8 and 6.1.1.4'
S S 0.3331 0.5567 'International Tables Vol C Tables 4.2.6.8 and 6.1.1.4'

loop_
_geom_angle_atom_site_label_1
_geom_angle_atom_site_label_2
_geom_angle_atom_site_label_3
_geom_angle
C2 C1 C6 122.12(14)
C2 C1 S1 125.91(12)
C6 C1 S1 111.92(11)
C3 C2 C1 118.29(14)
C3 C2 H2 120.9
C1 C2 H2 120.9
C2 C3 C4 120.74(14)
C2 C3 H3 119.6
C4 C3 H3 119.6
C5 C4 C3 120.69(16)
C5 C4 H4 119.7
C3 C4 H4 119.7
C4 C5 C6 120.16(14)
C4 C5 H5 119.9
C6 C5 H5 119.9
C5 C6 C1 118.00(13)
C5 C6 C7 130.72(13)
C1 C6 C7 111.23(12)
C8 C7 C6 111.63(12)
C8 C7 C9 122.43(12)
C6 C7 C9 125.88(12)
C7 C8 S1 114.31(11)
C7 C8 H8 122.8
S1 C8 H8 122.8
C14 C9 C10 118.26(13)
C14 C9 C7 120.35(12)
C10 C9 C7 121.38(13)
C11 C10 C9 121.20(13)
C11 C10 H10 119.4
C9 C10 H10 119.4
C10 C11 C12 118.55(12)
C10 C11 H11 120.7
C12 C11 H11 120.7
C11 C12 C13 122.20(13)
C11 C12 N1 118.82(12)
C13 C12 N1 118.98(13)
C14 C13 C12 118.41(13)
C14 C13 H13 120.8
C12 C13 H13 120.8
C13 C14 C9 121.31(12)
C13 C14 H14 119.3
C9 C14 H14 119.3
O2 N1 O1 123.61(13)
O2 N1 C12 118.51(13)
O1 N1 C12 117.88(12)
C8 S1 C1 90.92(7)

loop_
_geom_bond_atom_site_label_1
_geom_bond_atom_site_label_2
_geom_bond_distance
C1 C2 1.399(2)
C1 C6 1.4106(18)
C1 S1 1.7373(15)
C2 C3 1.379(2)
C2 H2 0.9500
C3 C4 1.402(2)
C3 H3 0.9500
C4 C5 1.383(2)
C4 H4 0.9500
C5 C6 1.401(2)
C5 H5 0.9500
C6 C7 1.455(2)
C7 C8 1.3595(19)
C7 C9 1.4721(18)
C8 S1 1.7245(14)
C8 H8 0.9500
C9 C14 1.401(2)
C9 C10 1.4033(18)
C10 C11 1.3805(19)
C10 H10 0.9500
C11 C12 1.382(2)
C11 H11 0.9500
C12 C13 1.389(2)
C12 N1 1.4618(17)
C13 C14 1.3787(19)
C13 H13 0.9500
C14 H14 0.9500
N1 O2 1.2229(18)
N1 O1 1.2290(18)

loop_
_geom_torsion_atom_site_label_1
_geom_torsion_atom_site_label_2
_geom_torsion_atom_site_label_3
_geom_torsion_atom_site_label_4
_geom_torsion
C6 C1 C2 C3 -0.3(2)
S1 C1 C2 C3 177.05(13)
C1 C2 C3 C4 0.6(3)
C2 C3 C4 C5 -0.5(3)
C3 C4 C5 C6 0.2(3)
C4 C5 C6 C1 0.0(2)
C4 C5 C6 C7 -176.98(16)
C2 C1 C6 C5 0.0(2)
S1 C1 C6 C5 -177.69(12)
C2 C1 C6 C7 177.60(15)
S1 C1 C6 C7 -0.12(16)
C5 C6 C7 C8 177.08(16)
C1 C6 C7 C8 -0.08(18)
C5 C6 C7 C9 -0.2(3)
C1 C6 C7 C9 -177.38(13)
C6 C7 C8 S1 0.25(17)
C9 C7 C8 S1 177.65(11)
C8 C7 C9 C14 -32.9(2)
C6 C7 C9 C14 144.09(16)
C8 C7 C9 C10 146.22(15)
C6 C7 C9 C10 -36.8(2)
C14 C9 C10 C11 -1.2(2)
C7 C9 C10 C11 179.62(13)
C9 C10 C11 C12 -1.0(2)
C10 C11 C12 C13 2.6(2)
C10 C11 C12 N1 -177.37(12)
C11 C12 C13 C14 -1.7(2)
N1 C12 C13 C14 178.21(13)
C12 C13 C14 C9 -0.6(2)
C10 C9 C14 C13 2.1(2)
C7 C9 C14 C13 -178.75(13)
C11 C12 N1 O2 -178.76(15)
C13 C12 N1 O2 1.3(2)
C11 C12 N1 O1 1.9(2)
C13 C12 N1 O1 -178.02(15)
C7 C8 S1 C1 -0.27(13)
C2 C1 S1 C8 -177.40(15)
C6 C1 S1 C8 0.22(12)
